data_7019057
loop_
_publ_author_name
'Wright, Brian D.'
'Shah, Parth N.'
'McDonald, Lucas J.'
'Shaeffer, Michael L.'
'Wagers, Patrick O.'
'Panzner, Matthew J.'
'Smolen, Justin'
'Tagaev, Jasur'
'Tessier, Claire A.'
'Cannon, Carolyn L.'
'Youngs, Wiley J.'

_publ_section_title
;
 Synthesis, characterization, and antimicrobial activity of silver carbene
 complexes derived from 4,5,6,7-tetrachlorobenzimidazole against
 antibiotic resistant bacteria.
;
_journal_issue 21
_journal_name_full 'Dalton transactions (Cambridge, England : 2003)'
_journal_page_first 6500
_journal_page_last 6506
_journal_paper_doi 10.1039/c2dt00055e
_journal_volume 41
_journal_year 2012
_chemical_formula_moiety 'C7 H2 Cl4 N2'
_chemical_formula_sum 'C7 H2 Cl4 N2'
_chemical_formula_weight 255.91
_chemical_name_systematic
;
?
;
_space_group_IT_number 2
_symmetry_cell_setting triclinic
_symmetry_space_group_name_Hall '-P 1'
_symmetry_space_group_name_H-M 'P -1'
_atom_sites_solution_hydrogens geom
_atom_sites_solution_primary direct
_atom_sites_solution_secondary difmap
_audit_creation_method SHELXL-97
_cell_angle_alpha 108.611(4)
_cell_angle_beta 94.721(4)
_cell_angle_gamma 90.265(4)
_cell_formula_units_Z 8
_cell_length_a 7.4984(19)
_cell_length_b 15.060(4)
_cell_length_c 16.612(4)
_cell_measurement_reflns_used 6123
_cell_measurement_temperature 100(2)
_cell_measurement_theta_max 28.02
_cell_measurement_theta_min 2.22
_cell_volume 1770.8(8)
_computing_cell_refinement 'Bruker SAINT'
_computing_data_collection 'Bruker SMART'
_computing_data_reduction 'Bruker SAINT'
_computing_molecular_graphics 'Bruker SHELXTL'
_computing_publication_material 'Bruker SHELXTL'
_computing_structure_refinement 'SHELXL-97 (Sheldrick, 1997)'
_computing_structure_solution 'SHELXS-97 (Sheldrick, 1990)'
_diffrn_ambient_temperature 100(2)
_diffrn_measured_fraction_theta_full 0.977
_diffrn_measured_fraction_theta_max 0.977
_diffrn_measurement_device_type 'CCD area detector'
_diffrn_measurement_method 'phi and omega scans'
_diffrn_radiation_monochromator graphite
_diffrn_radiation_source 'fine-focus sealed tube'
_diffrn_radiation_type MoK\a
_diffrn_radiation_wavelength 0.71073
_diffrn_reflns_av_R_equivalents 0.0275
_diffrn_reflns_av_sigmaI/netI 0.0438
_diffrn_reflns_limit_h_max 9
_diffrn_reflns_limit_h_min -9
_diffrn_reflns_limit_k_max 18
_diffrn_reflns_limit_k_min -18
_diffrn_reflns_limit_l_max 20
_diffrn_reflns_limit_l_min -20
_diffrn_reflns_number 13921
_diffrn_reflns_theta_full 26.30
_diffrn_reflns_theta_max 26.30
_diffrn_reflns_theta_min 1.30
_exptl_absorpt_coefficient_mu 1.280
_exptl_absorpt_correction_T_max 0.8827
_exptl_absorpt_correction_T_min 0.7974
_exptl_absorpt_correction_type multi-scan
_exptl_absorpt_process_details SADABS
_exptl_crystal_colour colorless
_exptl_crystal_density_diffrn 1.920
_exptl_crystal_density_method 'not measured'
_exptl_crystal_description plate
_exptl_crystal_F_000 1008
_exptl_crystal_size_max 0.17
_exptl_crystal_size_mid 0.16
_exptl_crystal_size_min 0.10
_refine_diff_density_max 0.591
_refine_diff_density_min -0.447
_refine_diff_density_rms 0.116
_refine_ls_extinction_method none
_refine_ls_goodness_of_fit_ref 1.084
_refine_ls_hydrogen_treatment mixed
_refine_ls_matrix_type full
_refine_ls_number_parameters 485
_refine_ls_number_reflns 7025
_refine_ls_number_restraints 0
_refine_ls_restrained_S_all 1.084
_refine_ls_R_factor_all 0.0449
_refine_ls_R_factor_gt 0.0377
_refine_ls_shift/su_max 0.026
_refine_ls_shift/su_mean 0.002
_refine_ls_structure_factor_coef Fsqd
_refine_ls_weighting_details 'calc w=1/[\s^2^(Fo^2^)+(0.0692P)^2^+0.8804P] where P=(Fo^2^+2Fc^2^)/3'
_refine_ls_weighting_scheme calc
_refine_ls_wR_factor_gt 0.1055
_refine_ls_wR_factor_ref 0.1227
_reflns_number_gt 6112
_reflns_number_total 7025
_reflns_threshold_expression >2sigma(I)
_cod_data_source_file c2dt00055e.txt
_cod_data_source_block bw4
_cod_depositor_comments
;
The following automatic conversions were performed:

'_symmetry_cell_setting' value 'Triclinic' changed to 'triclinic'
according to /home/saulius/struct/CIF-dictionaries/cif_core.dic
dictionary named 'cif_core.dic' version 2.4.1 from 2010-06-29.

Automatic conversion script
Id: cif_fix_values 1715 2011-07-08 13:25:40Z adriana 
;
_cod_original_cell_volume 1770.9(8)
_cod_original_sg_symbol_H-M 'P-1 '
_cod_database_code 7019057

loop_
_symmetry_equiv_pos_as_xyz
'x, y, z'
'-x, -y, -z'

loop_
_atom_site_label
_atom_site_type_symbol
_atom_site_fract_x
_atom_site_fract_y
_atom_site_fract_z
_atom_site_U_iso_or_equiv
_atom_site_adp_type
_atom_site_occupancy
_atom_site_symmetry_multiplicity
_atom_site_calc_flag
_atom_site_refinement_flags
Cl1 Cl 0.89122(10) 0.19123(5) 1.12392(5) 0.02453(18) Uani 1 1 d .
Cl2 Cl 0.71774(10) 0.00140(5) 1.11889(5) 0.02413(18) Uani 1 1 d .
Cl3 Cl 0.62000(10) -0.15499(5) 0.94540(5) 0.02452(18) Uani 1 1 d .
Cl4 Cl 0.69109(11) -0.12008(5) 0.77377(5) 0.02603(18) Uani 1 1 d .
Cl5 Cl 0.18320(10) 0.23196(5) 0.66908(5) 0.02453(18) Uani 1 1 d .
Cl6 Cl 0.36692(11) 0.06703(6) 0.71596(5) 0.02786(19) Uani 1 1 d .
Cl7 Cl 0.41592(10) -0.12335(5) 0.57517(5) 0.02659(18) Uani 1 1 d .
Cl8 Cl 0.28250(10) -0.14922(5) 0.38341(5) 0.02429(18) Uani 1 1 d .
Cl9 Cl 0.84584(10) 0.59989(5) 1.13311(5) 0.02467(18) Uani 1 1 d .
Cl10 Cl 0.67542(11) 0.39960(6) 1.10700(5) 0.02611(18) Uani 1 1 d .
Cl11 Cl 0.53971(10) 0.27012(5) 0.92525(5) 0.02384(18) Uani 1 1 d .
Cl12 Cl 0.59285(10) 0.33458(5) 0.76572(5) 0.02380(18) Uani 1 1 d .
Cl13 Cl 0.87215(10) 0.33156(5) 0.33977(5) 0.02463(18) Uani 1 1 d .
Cl14 Cl 0.70372(11) 0.51188(5) 0.31122(5) 0.02551(18) Uani 1 1 d .
Cl15 Cl 0.58408(10) 0.67366(5) 0.46481(5) 0.02356(18) Uani 1 1 d .
Cl16 Cl 0.63317(10) 0.65777(5) 0.65090(5) 0.02340(18) Uani 1 1 d .
N1 N 0.8857(3) 0.08002(17) 0.81162(17) 0.0178(5) Uani 1 1 d .
N2 N 0.9651(3) 0.19259(17) 0.93585(15) 0.0185(5) Uani 1 1 d .
N3 N 0.0995(3) 0.03215(17) 0.36470(15) 0.0191(5) Uani 1 1 d .
N4 N 0.0576(3) 0.16861(18) 0.46609(16) 0.0185(5) Uani 1 1 d .
N5 N 0.7627(3) 0.53855(17) 0.82020(16) 0.0191(5) Uani 1 1 d .
N6 N 0.8541(3) 0.63475(18) 0.95131(16) 0.0190(5) Uani 1 1 d .
N7 N 0.8943(3) 0.34616(17) 0.53617(16) 0.0192(5) Uani 1 1 d .
N8 N 0.8011(3) 0.46210(17) 0.64520(16) 0.0191(5) Uani 1 1 d .
C1 C 0.9646(4) 0.1655(2) 0.85190(19) 0.0204(6) Uani 1 1 d .
H1 H 1.0151 0.2028 0.8224 0.025 Uiso 1 1 calc R
C2 C 0.8810(4) 0.1180(2) 0.95171(19) 0.0175(6) Uani 1 1 d .
C3 C 0.8421(4) 0.1046(2) 1.02804(19) 0.0194(6) Uani 1 1 d .
C4 C 0.7618(4) 0.0197(2) 1.02516(19) 0.0200(6) Uani 1 1 d .
C5 C 0.7170(4) -0.0509(2) 0.9468(2) 0.0198(6) Uani 1 1 d .
C6 C 0.7495(4) -0.0367(2) 0.87083(19) 0.0194(6) Uani 1 1 d .
C7 C 0.8324(4) 0.0478(2) 0.87434(18) 0.0170(6) Uani 1 1 d .
C8 C 0.0338(4) 0.1168(2) 0.38283(19) 0.0201(6) Uani 1 1 d .
H8 H -0.0253 0.1393 0.3408 0.024 Uiso 1 1 calc R
C9 C 0.1459(4) 0.1127(2) 0.50691(19) 0.0167(6) Uani 1 1 d .
C10 C 0.2076(4) 0.1267(2) 0.59172(18) 0.0182(6) Uani 1 1 d .
C11 C 0.2913(4) 0.0528(2) 0.61149(19) 0.0213(6) Uani 1 1 d .
C12 C 0.3147(4) -0.0330(2) 0.5480(2) 0.0194(6) Uani 1 1 d .
C13 C 0.2558(4) -0.04550(19) 0.46370(18) 0.0168(6) Uani 1 1 d .
C14 C 0.1712(4) 0.0272(2) 0.44275(18) 0.0176(6) Uani 1 1 d .
C15 C 0.8334(4) 0.6215(2) 0.86645(19) 0.0220(6) Uani 1 1 d .
H15 H 0.8668 0.6677 0.8423 0.026 Uiso 1 1 calc R
C16 C 0.7893(4) 0.5535(2) 0.96166(19) 0.0175(6) Uani 1 1 d .
C17 C 0.7739(4) 0.5254(2) 1.03300(18) 0.0189(6) Uani 1 1 d .
C18 C 0.6976(4) 0.4363(2) 1.02024(18) 0.0177(6) Uani 1 1 d .
C19 C 0.6391(4) 0.3773(2) 0.93806(19) 0.0186(6) Uani 1 1 d .
C20 C 0.6580(4) 0.40552(19) 0.86756(19) 0.0179(6) Uani 1 1 d .
C21 C 0.7328(4) 0.4946(2) 0.87920(18) 0.0177(6) Uani 1 1 d .
C22 C 0.8736(4) 0.3767(2) 0.61812(19) 0.0205(6) Uani 1 1 d .
H22 H 0.9067 0.3418 0.6553 0.025 Uiso 1 1 calc R
C23 C 0.8277(4) 0.41689(19) 0.50638(18) 0.0168(6) Uani 1 1 d .
C24 C 0.8077(4) 0.42281(19) 0.42393(18) 0.0158(6) Uani 1 1 d .
C25 C 0.7337(4) 0.5030(2) 0.41206(18) 0.0182(6) Uani 1 1 d .
C26 C 0.6790(4) 0.5770(2) 0.48222(19) 0.0196(6) Uani 1 1 d .
C27 C 0.6974(4) 0.5707(2) 0.56383(18) 0.0177(6) Uani 1 1 d .
C28 C 0.7701(4) 0.48941(19) 0.57424(18) 0.0169(6) Uani 1 1 d .
H2 H 0.887(4) 0.057(2) 0.766(2) 0.014(9) Uiso 1 1 d .
H3 H 0.010(6) 0.223(3) 0.485(3) 0.048(12) Uiso 1 1 d .
H4 H 0.902(5) 0.685(3) 0.991(2) 0.034(10) Uiso 1 1 d .
H5 H 0.786(5) 0.489(3) 0.699(3) 0.042(12) Uiso 1 1 d .

loop_
_atom_site_aniso_label
_atom_site_aniso_U_11
_atom_site_aniso_U_22
_atom_site_aniso_U_33
_atom_site_aniso_U_23
_atom_site_aniso_U_13
_atom_site_aniso_U_12
Cl1 0.0320(4) 0.0226(4) 0.0166(4) 0.0027(3) 0.0033(3) -0.0017(3)
Cl2 0.0260(4) 0.0298(4) 0.0214(4) 0.0139(3) 0.0064(3) 0.0030(3)
Cl3 0.0268(4) 0.0190(4) 0.0308(4) 0.0116(3) 0.0050(3) -0.0015(3)
Cl4 0.0336(4) 0.0203(4) 0.0210(4) 0.0025(3) 0.0008(3) -0.0069(3)
Cl5 0.0313(4) 0.0221(4) 0.0171(4) 0.0020(3) 0.0020(3) -0.0017(3)
Cl6 0.0328(4) 0.0336(4) 0.0183(4) 0.0108(3) -0.0015(3) -0.0033(3)
Cl7 0.0251(4) 0.0250(4) 0.0329(4) 0.0143(3) 0.0008(3) 0.0030(3)
Cl8 0.0267(4) 0.0166(4) 0.0263(4) 0.0017(3) 0.0048(3) 0.0002(3)
Cl9 0.0295(4) 0.0273(4) 0.0139(4) 0.0026(3) -0.0005(3) 0.0016(3)
Cl10 0.0322(4) 0.0304(4) 0.0205(4) 0.0141(3) 0.0052(3) 0.0050(3)
Cl11 0.0259(4) 0.0187(4) 0.0291(4) 0.0102(3) 0.0048(3) -0.0013(3)
Cl12 0.0309(4) 0.0193(4) 0.0174(4) 0.0009(3) 0.0012(3) -0.0055(3)
Cl13 0.0332(4) 0.0217(4) 0.0163(4) 0.0012(3) 0.0066(3) 0.0023(3)
Cl14 0.0349(4) 0.0266(4) 0.0165(4) 0.0095(3) 0.0003(3) -0.0014(3)
Cl15 0.0267(4) 0.0175(4) 0.0281(4) 0.0098(3) 0.0017(3) 0.0010(3)
Cl16 0.0285(4) 0.0162(4) 0.0219(4) 0.0001(3) 0.0061(3) 0.0015(3)
N1 0.0240(13) 0.0156(13) 0.0116(13) 0.0019(10) 0.0004(10) -0.0027(10)
N2 0.0225(13) 0.0169(12) 0.0155(12) 0.0047(10) 0.0012(10) -0.0027(10)
N3 0.0207(13) 0.0206(13) 0.0151(12) 0.0043(10) 0.0026(10) -0.0036(10)
N4 0.0218(13) 0.0147(13) 0.0196(13) 0.0056(10) 0.0046(10) -0.0003(10)
N5 0.0247(13) 0.0152(12) 0.0173(13) 0.0045(10) 0.0042(10) -0.0028(10)
N6 0.0246(13) 0.0153(13) 0.0155(13) 0.0025(10) 0.0023(10) -0.0017(10)
N7 0.0243(13) 0.0171(12) 0.0182(13) 0.0081(10) 0.0033(10) 0.0001(10)
N8 0.0268(14) 0.0161(13) 0.0137(13) 0.0034(10) 0.0031(10) -0.0003(10)
C1 0.0253(16) 0.0176(15) 0.0194(15) 0.0073(12) 0.0028(12) -0.0030(12)
C2 0.0182(14) 0.0149(14) 0.0189(15) 0.0047(12) 0.0019(11) 0.0004(11)
C3 0.0207(15) 0.0196(15) 0.0167(15) 0.0036(12) 0.0023(12) 0.0040(12)
C4 0.0166(14) 0.0284(16) 0.0184(15) 0.0115(13) 0.0043(11) 0.0034(12)
C5 0.0174(14) 0.0209(15) 0.0243(16) 0.0115(13) 0.0040(12) -0.0006(11)
C6 0.0202(15) 0.0171(15) 0.0184(15) 0.0023(12) 0.0005(11) 0.0003(11)
C7 0.0173(14) 0.0178(15) 0.0173(15) 0.0073(12) 0.0019(11) 0.0012(11)
C8 0.0234(15) 0.0202(15) 0.0182(15) 0.0080(12) 0.0026(12) -0.0029(12)
C9 0.0171(14) 0.0149(14) 0.0187(14) 0.0063(11) 0.0022(11) -0.0031(11)
C10 0.0217(15) 0.0146(14) 0.0168(15) 0.0022(11) 0.0040(11) -0.0028(11)
C11 0.0188(15) 0.0303(17) 0.0164(15) 0.0097(13) 0.0014(12) -0.0050(12)
C12 0.0193(14) 0.0119(14) 0.0291(17) 0.0093(12) 0.0023(12) 0.0002(11)
C13 0.0193(14) 0.0092(13) 0.0203(15) 0.0015(11) 0.0048(11) -0.0015(10)
C14 0.0180(14) 0.0180(14) 0.0171(14) 0.0051(12) 0.0049(11) -0.0050(11)
C15 0.0255(16) 0.0205(15) 0.0206(16) 0.0069(12) 0.0037(12) -0.0014(12)
C16 0.0189(14) 0.0130(14) 0.0188(15) 0.0025(11) 0.0014(11) 0.0027(11)
C17 0.0166(14) 0.0236(16) 0.0138(14) 0.0021(12) 0.0022(11) 0.0033(11)
C18 0.0198(14) 0.0190(15) 0.0178(15) 0.0095(12) 0.0068(11) 0.0051(11)
C19 0.0158(14) 0.0192(15) 0.0227(16) 0.0089(12) 0.0041(11) 0.0018(11)
C20 0.0205(15) 0.0120(14) 0.0192(15) 0.0021(11) 0.0023(12) 0.0020(11)
C21 0.0162(14) 0.0211(15) 0.0144(14) 0.0043(12) 0.0000(11) 0.0004(11)
C22 0.0233(15) 0.0208(15) 0.0184(15) 0.0074(12) 0.0020(12) -0.0014(12)
C23 0.0217(15) 0.0106(13) 0.0182(14) 0.0041(11) 0.0047(11) -0.0019(11)
C24 0.0180(14) 0.0121(13) 0.0153(14) 0.0013(11) 0.0024(11) -0.0020(10)
C25 0.0183(14) 0.0222(15) 0.0145(14) 0.0069(12) -0.0006(11) -0.0040(11)
C26 0.0212(15) 0.0155(14) 0.0217(16) 0.0054(12) 0.0019(12) -0.0005(11)
C27 0.0163(14) 0.0177(14) 0.0171(14) 0.0024(11) 0.0025(11) -0.0014(11)
C28 0.0179(14) 0.0153(14) 0.0164(14) 0.0034(11) 0.0019(11) -0.0036(11)

loop_
_atom_type_symbol
_atom_type_description
_atom_type_scat_dispersion_real
_atom_type_scat_dispersion_imag
_atom_type_scat_source
C C 0.0033 0.0016 'International Tables Vol C Tables 4.2.6.8 and 6.1.1.4'
H H 0.0000 0.0000 'International Tables Vol C Tables 4.2.6.8 and 6.1.1.4'
N N 0.0061 0.0033 'International Tables Vol C Tables 4.2.6.8 and 6.1.1.4'
Cl Cl 0.1484 0.1585 'International Tables Vol C Tables 4.2.6.8 and 6.1.1.4'

loop_
_geom_angle_atom_site_label_1
_geom_angle_atom_site_label_2
_geom_angle_atom_site_label_3
_geom_angle
C1 N1 C7 106.1(3)
C1 N2 C2 104.0(2)
C8 N3 C14 104.3(2)
C8 N4 C9 106.0(2)
C15 N5 C21 104.2(2)
C15 N6 C16 106.0(3)
C22 N7 C23 104.1(2)
C22 N8 C28 105.9(2)
N2 C1 N1 114.1(3)
N2 C2 C7 109.3(2)
N2 C2 C3 131.3(3)
C7 C2 C3 119.4(3)
C4 C3 C2 119.0(3)
C4 C3 Cl1 120.3(2)
C2 C3 Cl1 120.7(2)
C3 C4 C5 120.9(3)
C3 C4 Cl2 119.4(2)
C5 C4 Cl2 119.7(2)
C6 C5 C4 120.4(3)
C6 C5 Cl3 119.9(2)
C4 C5 Cl3 119.8(2)
C5 C6 C7 118.4(3)
C5 C6 Cl4 121.7(2)
C7 C6 Cl4 119.9(2)
N1 C7 C6 131.6(3)
N1 C7 C2 106.4(2)
C6 C7 C2 122.0(3)
N3 C8 N4 114.5(3)
N4 C9 C10 133.2(3)
N4 C9 C14 105.8(3)
C10 C9 C14 121.0(3)
C11 C10 C9 118.0(3)
C11 C10 Cl5 121.0(2)
C9 C10 Cl5 120.9(2)
C10 C11 C12 121.2(3)
C10 C11 Cl6 119.3(2)
C12 C11 Cl6 119.5(2)
C13 C12 C11 120.3(3)
C13 C12 Cl7 119.9(2)
C11 C12 Cl7 119.9(2)
C12 C13 C14 119.4(3)
C12 C13 Cl8 122.0(2)
C14 C13 Cl8 118.6(2)
N3 C14 C13 130.6(3)
N3 C14 C9 109.3(3)
C13 C14 C9 120.1(3)
N5 C15 N6 114.2(3)
N6 C16 C17 133.0(3)
N6 C16 C21 105.5(3)
C17 C16 C21 121.5(3)
C16 C17 C18 117.9(3)
C16 C17 Cl9 120.0(2)
C18 C17 Cl9 122.1(2)
C17 C18 C19 120.9(3)
C17 C18 Cl10 119.1(2)
C19 C18 Cl10 119.9(2)
C20 C19 C18 120.5(3)
C20 C19 Cl11 119.9(2)
C18 C19 Cl11 119.6(2)
C19 C20 C21 119.3(3)
C19 C20 Cl12 122.1(2)
C21 C20 Cl12 118.6(2)
N5 C21 C20 130.1(3)
N5 C21 C16 110.1(3)
C20 C21 C16 119.8(3)
N7 C22 N8 114.4(3)
N7 C23 C24 130.7(3)
N7 C23 C28 109.4(3)
C24 C23 C28 119.8(3)
C25 C24 C23 118.5(3)
C25 C24 Cl13 121.7(2)
C23 C24 Cl13 119.8(2)
C24 C25 C26 120.8(3)
C24 C25 Cl14 119.8(2)
C26 C25 Cl14 119.4(2)
C27 C26 C25 120.6(3)
C27 C26 Cl15 119.9(2)
C25 C26 Cl15 119.5(2)
C26 C27 C28 117.7(3)
C26 C27 Cl16 122.6(2)
C28 C27 Cl16 119.7(2)
N8 C28 C27 131.3(3)
N8 C28 C23 106.2(2)
C27 C28 C23 122.5(3)

loop_
_geom_bond_atom_site_label_1
_geom_bond_atom_site_label_2
_geom_bond_distance
Cl1 C3 1.717(3)
Cl2 C4 1.723(3)
Cl3 C5 1.717(3)
Cl4 C6 1.719(3)
Cl5 C10 1.715(3)
Cl6 C11 1.726(3)
Cl7 C12 1.725(3)
Cl8 C13 1.725(3)
Cl9 C17 1.724(3)
Cl10 C18 1.720(3)
Cl11 C19 1.717(3)
Cl12 C20 1.717(3)
Cl13 C24 1.723(3)
Cl14 C25 1.719(3)
Cl15 C26 1.719(3)
Cl16 C27 1.719(3)
N1 C1 1.354(4)
N1 C7 1.368(4)
N2 C1 1.322(4)
N2 C2 1.393(4)
N3 C8 1.320(4)
N3 C14 1.387(4)
N4 C8 1.350(4)
N4 C9 1.379(4)
N5 C15 1.321(4)
N5 C21 1.378(4)
N6 C15 1.355(4)
N6 C16 1.380(4)
N7 C22 1.313(4)
N7 C23 1.389(4)
N8 C22 1.352(4)
N8 C28 1.370(4)
C2 C7 1.398(4)
C2 C3 1.399(4)
C3 C4 1.395(4)
C4 C5 1.407(4)
C5 C6 1.386(4)
C6 C7 1.396(4)
C9 C10 1.395(4)
C9 C14 1.411(4)
C10 C11 1.395(4)
C11 C12 1.406(4)
C12 C13 1.386(4)
C13 C14 1.392(4)
C16 C17 1.393(4)
C16 C21 1.403(4)
C17 C18 1.402(4)
C18 C19 1.403(4)
C19 C20 1.385(4)
C20 C21 1.401(4)
C23 C24 1.397(4)
C23 C28 1.396(4)
C24 C25 1.394(4)
C25 C26 1.422(4)
C26 C27 1.385(4)
C27 C28 1.396(4)
